data_8102036
loop_
_publ_author_name
'Noor, A.'
'Irrgang, T.'
'Kempe, R.'

_publ_section_title
;
Crystal structure of tetrakis[(4-methyl-pyridin-2-yl)tri-methylsilanyl-
amido]zirconium(IV), Zr(C~9~H~15~N~2~Si)~4~
;
_journal_issue 3
_journal_name_full 'Zeitschrift f\"ur Kristallographie - New Crystal Structures'
_journal_page_first 415
_journal_page_last 418
_journal_volume 221
_journal_year 2006
_chemical_formula_structural Zr(C9H15N2Si)4
_chemical_formula_sum 'C36 H60 N8 Si4 Zr'
_chemical_formula_weight 808.50
_chemical_name_systematic
;
 tetrakis[(4-methyl-pyridin-2-yl)-trimethylsilanyl-amido]zirconium(IV)
;
_space_group_IT_number 2
_symmetry_cell_setting triclinic
_symmetry_space_group_name_Hall '-P 1'
_symmetry_space_group_name_H-M 'P -1'
_atom_sites_solution_hydrogens geom
_atom_sites_solution_primary direct
_atom_sites_solution_secondary difmap
_audit_creation_method SHELXL-97
_cell_angle_alpha 69.448(4)
_cell_angle_beta 75.278(4)
_cell_angle_gamma 88.159(4)
_cell_formula_units_Z 4
_cell_length_a 12.0360(6)
_cell_length_b 18.8040(9)
_cell_length_c 21.5810(11)
_cell_measurement_reflns_used all
_cell_measurement_temperature 191(2)
_cell_volume 4414.5(4)
_computing_data_collection Stoe-X-Area
_computing_structure_refinement 'SHELXL-97 (Sheldrick, 1997)'
_computing_structure_solution 'SIR 97'
_diffrn_ambient_temperature 191(2)
_diffrn_measured_fraction_theta_full 0.918
_diffrn_measured_fraction_theta_max 0.918
_diffrn_measurement_device_type 'Stoe IPDS II'
_diffrn_radiation_monochromator graphite
_diffrn_radiation_source 'fine-focus sealed tube'
_diffrn_radiation_type MoK\a
_diffrn_radiation_wavelength 0.71069
_diffrn_reflns_av_R_equivalents 0.0000
_diffrn_reflns_av_sigmaI/netI 0.0166
_diffrn_reflns_limit_h_max 14
_diffrn_reflns_limit_h_min -14
_diffrn_reflns_limit_k_max 22
_diffrn_reflns_limit_k_min -19
_diffrn_reflns_limit_l_max 26
_diffrn_reflns_limit_l_min 0
_diffrn_reflns_number 15600
_diffrn_reflns_theta_full 25.80
_diffrn_reflns_theta_max 25.80
_diffrn_reflns_theta_min 1.25
_exptl_absorpt_coefficient_mu 0.391
_exptl_absorpt_correction_T_max 0.8828
_exptl_absorpt_correction_T_min 0.7500
_exptl_absorpt_correction_type numerical
_exptl_crystal_colour yellow
_exptl_crystal_density_diffrn 1.216
_exptl_crystal_density_method 'not measured'
_exptl_crystal_description prism
_exptl_crystal_F_000 1712
_exptl_crystal_size_max 1.1
_exptl_crystal_size_mid 0.4
_exptl_crystal_size_min 0.35
_refine_diff_density_max 0.576
_refine_diff_density_min -0.501
_refine_diff_density_rms 0.072
_refine_ls_extinction_coef 0.00022(11)
_refine_ls_extinction_expression Fc^*^=kFc[1+0.001xFc^2^\l^3^/sin(2\q)]^-1/4^
_refine_ls_extinction_method SHELXL
_refine_ls_goodness_of_fit_ref 1.080
_refine_ls_hydrogen_treatment mixed
_refine_ls_matrix_type full
_refine_ls_number_parameters 884
_refine_ls_number_reflns 15600
_refine_ls_number_restraints 0
_refine_ls_restrained_S_all 1.080
_refine_ls_R_factor_all 0.0440
_refine_ls_R_factor_gt 0.0354
_refine_ls_shift/su_max 0.002
_refine_ls_shift/su_mean 0.000
_refine_ls_structure_factor_coef Fsqd
_refine_ls_weighting_details 'calc w=1/[\s^2^(Fo^2^)+(0.0559P)^2^+2.3523P] where P=(Fo^2^+2Fc^2^)/3'
_refine_ls_weighting_scheme calc
_refine_ls_wR_factor_gt 0.0909
_refine_ls_wR_factor_ref 0.1010
_reflns_number_gt 13181
_reflns_number_total 15600
_reflns_threshold_expression >2sigma(I)
_cod_data_source_file 1267-1857.cff
_cod_data_source_block k304a
_cod_depositor_comments
;
The following automatic conversions were performed:
'_symmetry_cell_setting' value 'Triclinic' changed to 'triclinic'
according to '/home/saulius/struct/CIF-dictionaries/cif_core.dic'
dictionary named 'cif_core.dic' version 2.4.1 from
2010-06-29.

'_exptl_absorpt_correction_type' value 'Numerical' changed to
'numerical' according to
'/home/saulius/struct/CIF-dictionaries/cif_core.dic' dictionary named
'cif_core.dic' version 2.4.1 from 2010-06-29.

Automatic conversion script
Id: cif_fix_enum 1555 2011-01-17 13:19:09Z saulius 
;
_cod_original_sg_symbol_H-M P-1
_cod_database_code 8102036
_cell_measurement_2theta_min 2.51
_cell_measurement_2theta_max 52.28

loop_
_symmetry_equiv_pos_as_xyz
'x, y, z'
'-x, -y, -z'

loop_
_atom_site_label
_atom_site_type_symbol
_atom_site_fract_x
_atom_site_fract_y
_atom_site_fract_z
_atom_site_U_iso_or_equiv
_atom_site_adp_type
_atom_site_occupancy
_atom_site_symmetry_multiplicity
_atom_site_Wyckoff_symbol
_atom_site_calc_flag
_atom_site_refinement_flags
_atom_site_disorder_assembly
_atom_site_disorder_group
C1 C 0.4801(2) 0.13739(17) 0.23622(14) 0.0375(6) Uani 1 2 i d . . .
H1 H 0.4035 0.1316 0.2642 0.045 Uiso 1 2 i calc R . .
C2 C 0.5103(3) 0.09338(18) 0.19682(15) 0.0432(7) Uani 1 2 i d . . .
H2 H 0.4561 0.0568 0.1983 0.052 Uiso 1 2 i calc R . .
C3 C 0.6218(3) 0.10265(18) 0.15427(14) 0.0420(6) Uani 1 2 i d . . .
C4 C 0.6988(2) 0.15448(17) 0.15503(14) 0.0401(6) Uani 1 2 i d . . .
H4 H 0.7748 0.1618 0.1262 0.048 Uiso 1 2 i calc R . .
C5 C 0.6655(2) 0.19727(16) 0.19874(13) 0.0333(5) Uani 1 2 i d . . .
C6 C 0.6556(3) 0.0556(2) 0.10910(19) 0.0619(9) Uani 1 2 i d . . .
H6A H 0.5894 0.0225 0.1153 0.093 Uiso 1 2 i calc R . .
H6B H 0.7189 0.0245 0.1216 0.093 Uiso 1 2 i calc R . .
H6C H 0.6805 0.0895 0.0611 0.093 Uiso 1 2 i calc R . .
C7 C 0.9516(3) 0.1713(2) 0.19124(19) 0.0597(9) Uani 1 2 i d . . .
H7A H 0.9269 0.1352 0.2384 0.090 Uiso 1 2 i calc R . .
H7B H 1.0350 0.1824 0.1787 0.090 Uiso 1 2 i calc R . .
H7C H 0.9321 0.1491 0.1602 0.090 Uiso 1 2 i calc R . .
C8 C 0.9222(3) 0.3314(2) 0.09473(18) 0.0695(10) Uani 1 2 i d . . .
H8A H 0.8969 0.3113 0.0640 0.104 Uiso 1 2 i calc R . .
H8B H 1.0062 0.3397 0.0806 0.104 Uiso 1 2 i calc R . .
H8C H 0.8874 0.3798 0.0925 0.104 Uiso 1 2 i calc R . .
C9 C 0.9248(3) 0.3004(3) 0.2419(2) 0.0651(10) Uani 1 2 i d . . .
H9A H 0.9011 0.2640 0.2890 0.098 Uiso 1 2 i calc R . .
H9B H 0.8900 0.3488 0.2396 0.098 Uiso 1 2 i calc R . .
H9C H 1.0088 0.3087 0.2275 0.098 Uiso 1 2 i calc R . .
C10 C 0.6875(2) 0.10351(16) 0.35029(14) 0.0367(6) Uani 1 2 i d . . .
H10 H 0.6636 0.0798 0.3232 0.044 Uiso 1 2 i calc R . .
C11 C 0.7595(2) 0.06654(16) 0.38959(14) 0.0386(6) Uani 1 2 i d . . .
H11 H 0.7846 0.0181 0.3899 0.046 Uiso 1 2 i calc R . .
C12 C 0.7951(2) 0.10146(17) 0.42929(14) 0.0381(6) Uani 1 2 i d . . .
C13 C 0.7576(2) 0.17186(16) 0.42688(13) 0.0370(6) Uani 1 2 i d . . .
H13 H 0.7801 0.1961 0.4541 0.044 Uiso 1 2 i calc R . .
C14 C 0.6858(2) 0.20838(15) 0.38436(12) 0.0319(5) Uani 1 2 i d . . .
C15 C 0.8748(3) 0.0634(2) 0.47294(17) 0.0507(8) Uani 1 2 i d . . .
H15A H 0.8930 0.0140 0.4682 0.076 Uiso 1 2 i calc R . .
H15B H 0.8374 0.0557 0.5210 0.076 Uiso 1 2 i calc R . .
H15C H 0.9460 0.0956 0.4580 0.076 Uiso 1 2 i calc R . .
C16 C 0.8098(3) 0.35622(19) 0.41444(18) 0.0509(8) Uani 1 2 i d . . .
H16A H 0.8512 0.3097 0.4266 0.076 Uiso 1 2 i calc R . .
H16B H 0.8118 0.3832 0.4456 0.076 Uiso 1 2 i calc R . .
H16C H 0.8465 0.3890 0.3673 0.076 Uiso 1 2 i calc R . .
C17 C 0.5839(3) 0.2725(2) 0.51282(15) 0.0565(8) Uani 1 2 i d . . .
H17A H 0.6216 0.2246 0.5267 0.085 Uiso 1 2 i calc R . .
H17B H 0.5027 0.2616 0.5169 0.085 Uiso 1 2 i calc R . .
H17C H 0.5893 0.3008 0.5425 0.085 Uiso 1 2 i calc R . .
C18 C 0.5817(3) 0.42031(18) 0.39860(16) 0.0480(7) Uani 1 2 i d . . .
H18A H 0.5012 0.4084 0.4021 0.072 Uiso 1 2 i calc R . .
H18B H 0.6193 0.4530 0.3515 0.072 Uiso 1 2 i calc R . .
H18C H 0.5850 0.4468 0.4300 0.072 Uiso 1 2 i calc R . .
C19 C 0.4181(2) 0.43434(16) 0.29372(14) 0.0379(6) Uani 1 2 i d . . .
H19 H 0.4753 0.4728 0.2628 0.046 Uiso 1 2 i calc R . .
C20 C 0.3117(2) 0.45557(18) 0.32022(15) 0.0425(7) Uani 1 2 i d . . .
H20 H 0.2956 0.5078 0.3080 0.051 Uiso 1 2 i calc R . .
C21 C 0.2278(2) 0.39897(18) 0.36543(16) 0.0452(7) Uani 1 2 i d . . .
C22 C 0.2537(2) 0.32407(18) 0.38028(16) 0.0439(7) Uani 1 2 i d . . .
H22 H 0.1971 0.2848 0.4105 0.053 Uiso 1 2 i calc R . .
C23 C 0.3638(2) 0.30530(15) 0.35086(13) 0.0323(5) Uani 1 2 i d . . .
C24 C 0.1097(3) 0.4188(2) 0.3969(2) 0.0679(10) Uani 1 2 i d . . .
H24A H 0.1057 0.4743 0.3807 0.102 Uiso 1 2 i calc R . .
H24B H 0.0949 0.3990 0.4469 0.102 Uiso 1 2 i calc R . .
H24C H 0.0516 0.3962 0.3835 0.102 Uiso 1 2 i calc R . .
C25 C 0.2904(4) 0.1589(2) 0.50241(17) 0.0670(10) Uani 1 2 i d . . .
H25A H 0.2466 0.2037 0.5025 0.100 Uiso 1 2 i calc R . .
H25B H 0.3616 0.1628 0.5154 0.100 Uiso 1 2 i calc R . .
H25C H 0.2441 0.1129 0.5353 0.100 Uiso 1 2 i calc R . .
C26 C 0.1911(3) 0.1411(2) 0.3911(2) 0.0664(10) Uani 1 2 i d . . .
H26A H 0.1468 0.1863 0.3881 0.100 Uiso 1 2 i calc R . .
H26B H 0.1450 0.0962 0.4261 0.100 Uiso 1 2 i calc R . .
H26C H 0.2107 0.1343 0.3467 0.100 Uiso 1 2 i calc R . .
C27 C 0.4083(3) 0.06718(18) 0.42033(17) 0.0504(8) Uani 1 2 i d . . .
H27A H 0.4297 0.0616 0.3754 0.076 Uiso 1 2 i calc R . .
H27B H 0.3606 0.0222 0.4540 0.076 Uiso 1 2 i calc R . .
H27C H 0.4781 0.0721 0.4344 0.076 Uiso 1 2 i calc R . .
C28 C 0.7423(2) 0.45150(17) 0.21685(14) 0.0402(6) Uani 1 2 i d . . .
H28 H 0.7746 0.4432 0.2545 0.048 Uiso 1 2 i calc R . .
C29 C 0.7730(3) 0.51793(18) 0.16198(15) 0.0469(7) Uani 1 2 i d . . .
H29 H 0.8230 0.5558 0.1623 0.056 Uiso 1 2 i calc R . .
C30 C 0.7291(3) 0.52923(19) 0.10506(15) 0.0478(7) Uani 1 2 i d . . .
C31 C 0.6541(2) 0.47478(18) 0.10747(14) 0.0427(7) Uani 1 2 i d . . .
H31 H 0.6252 0.4810 0.0689 0.051 Uiso 1 2 i calc R . .
C32 C 0.6194(2) 0.40892(16) 0.16719(13) 0.0344(6) Uani 1 2 i d . . .
C33 C 0.7649(4) 0.6003(2) 0.04198(18) 0.0705(11) Uani 1 2 i d . . .
H33A H 0.8184 0.6329 0.0493 0.106 Uiso 1 2 i calc R . .
H33B H 0.6968 0.6280 0.0333 0.106 Uiso 1 2 i calc R . .
H33C H 0.8029 0.5862 0.0024 0.106 Uiso 1 2 i calc R . .
C34 C 0.3889(3) 0.4504(2) 0.10034(19) 0.0603(9) Uani 1 2 i d . . .
H34A H 0.3568 0.4690 0.1379 0.090 Uiso 1 2 i calc R . .
H34B H 0.3292 0.4476 0.0776 0.090 Uiso 1 2 i calc R . .
H34C H 0.4531 0.4852 0.0672 0.090 Uiso 1 2 i calc R . .
C35 C 0.5023(4) 0.3175(3) 0.0647(2) 0.0751(12) Uani 1 2 i d . . .
H35A H 0.5706 0.3496 0.0335 0.113 Uiso 1 2 i calc R . .
H35B H 0.4445 0.3188 0.0396 0.113 Uiso 1 2 i calc R . .
H35C H 0.5235 0.2650 0.0838 0.113 Uiso 1 2 i calc R . .
C36 C 0.3109(3) 0.2938(2) 0.1951(2) 0.0685(11) Uani 1 2 i d . . .
H36A H 0.2800 0.3134 0.2322 0.103 Uiso 1 2 i calc R . .
H36B H 0.3310 0.2411 0.2145 0.103 Uiso 1 2 i calc R . .
H36C H 0.2527 0.2956 0.1701 0.103 Uiso 1 2 i calc R . .
C37 C 0.9094(2) 0.34715(18) 0.61401(14) 0.0417(6) Uani 1 2 i d . . .
H37 H 0.9889 0.3501 0.5916 0.050 Uiso 1 2 i calc R . .
C38 C 0.8379(3) 0.39178(18) 0.57901(14) 0.0440(7) Uani 1 2 i d . . .
H38 H 0.8674 0.4260 0.5334 0.053 Uiso 1 2 i calc R . .
C39 C 0.7203(3) 0.38646(17) 0.61135(15) 0.0412(6) Uani 1 2 i d . . .
C40 C 0.6804(2) 0.33741(17) 0.67772(15) 0.0401(6) Uani 1 2 i d . . .
H40 H 0.6005 0.3325 0.6998 0.048 Uiso 1 2 i calc R . .
C41 C 0.7587(2) 0.29382(15) 0.71366(13) 0.0323(5) Uani 1 2 i d . . .
C42 C 0.6399(3) 0.4364(2) 0.57384(18) 0.0589(9) Uani 1 2 i d . . .
H42A H 0.6833 0.4674 0.5274 0.088 Uiso 1 2 i calc R . .
H42B H 0.6045 0.4698 0.5985 0.088 Uiso 1 2 i calc R . .
H42C H 0.5797 0.4044 0.5713 0.088 Uiso 1 2 i calc R . .
C43 C 0.5266(3) 0.3182(2) 0.8338(2) 0.0679(10) Uani 1 2 i d . . .
H43A H 0.5736 0.3632 0.8269 0.102 Uiso 1 2 i calc R . .
H43B H 0.4626 0.3083 0.8749 0.102 Uiso 1 2 i calc R . .
H43C H 0.4961 0.3270 0.7939 0.102 Uiso 1 2 i calc R . .
C44 C 0.5298(4) 0.1496(3) 0.8565(3) 0.1057(19) Uani 1 2 i d . . .
H44A H 0.5776 0.1057 0.8622 0.159 Uiso 1 2 i calc R . .
H44B H 0.5001 0.1587 0.8163 0.159 Uiso 1 2 i calc R . .
H44C H 0.4652 0.1392 0.8974 0.159 Uiso 1 2 i calc R . .
C45 C 0.6635(4) 0.2223(3) 0.92438(19) 0.0884(15) Uani 1 2 i d . . .
H45A H 0.7096 0.2679 0.9173 0.133 Uiso 1 2 i calc R . .
H45B H 0.7099 0.1779 0.9345 0.133 Uiso 1 2 i calc R . .
H45C H 0.5955 0.2148 0.9629 0.133 Uiso 1 2 i calc R . .
C46 C 0.8779(3) 0.39595(18) 0.77668(16) 0.0447(7) Uani 1 2 i d . . .
H46 H 0.8491 0.4149 0.7372 0.054 Uiso 1 2 i calc R . .
C47 C 0.8757(3) 0.44064(19) 0.81500(17) 0.0482(7) Uani 1 2 i d . . .
H47 H 0.8461 0.4897 0.8024 0.058 Uiso 1 2 i calc R . .
C48 C 0.9180(2) 0.41261(18) 0.87326(16) 0.0447(7) Uani 1 2 i d . . .
C49 C 0.9581(2) 0.34092(17) 0.89022(14) 0.0401(6) Uani 1 2 i d . . .
H49 H 0.9874 0.3211 0.9295 0.048 Uiso 1 2 i calc R . .
C50 C 0.9560(2) 0.29657(16) 0.84979(13) 0.0329(5) Uani 1 2 i d . . .
C51 C 0.9169(3) 0.4610(2) 0.91628(19) 0.0605(9) Uani 1 2 i d . . .
H51A H 0.8853 0.5098 0.8960 0.091 Uiso 1 2 i calc R . .
H51B H 0.9956 0.4699 0.9180 0.091 Uiso 1 2 i calc R . .
H51C H 0.8690 0.4346 0.9628 0.091 Uiso 1 2 i calc R . .
C52 C 1.1999(3) 0.2288(2) 0.8991(2) 0.0672(10) Uani 1 2 i d . . .
H52A H 1.1851 0.2798 0.9005 0.101 Uiso 1 2 i calc R . .
H52B H 1.2464 0.2330 0.8534 0.101 Uiso 1 2 i calc R . .
H52C H 1.2414 0.2019 0.9333 0.101 Uiso 1 2 i calc R . .
C53 C 0.9777(4) 0.1605(2) 1.00792(16) 0.0656(10) Uani 1 2 i d . . .
H53A H 0.9578 0.2099 1.0119 0.098 Uiso 1 2 i calc R . .
H53B H 1.0247 0.1351 1.0394 0.098 Uiso 1 2 i calc R . .
H53C H 0.9071 0.1288 1.0195 0.098 Uiso 1 2 i calc R . .
C54 C 1.0957(3) 0.0799(2) 0.91473(17) 0.0538(8) Uani 1 2 i d . . .
H54A H 1.1396 0.0852 0.8682 0.081 Uiso 1 2 i calc R . .
H54B H 1.0244 0.0485 0.9271 0.081 Uiso 1 2 i calc R . .
H54C H 1.1419 0.0555 0.9470 0.081 Uiso 1 2 i calc R . .
C55 C 0.8059(2) 0.05717(19) 0.91235(15) 0.0461(7) Uani 1 2 i d . . .
H55 H 0.8173 0.0765 0.9456 0.055 Uiso 1 2 i calc R . .
C56 C 0.7576(3) -0.0142(2) 0.93394(18) 0.0598(9) Uani 1 2 i d . . .
H56 H 0.7341 -0.0436 0.9815 0.072 Uiso 1 2 i calc R . .
C57 C 0.7423(3) -0.0444(2) 0.8857(2) 0.0623(10) Uani 1 2 i d . . .
C58 C 0.7736(3) 0.00087(18) 0.81783(18) 0.0505(8) Uani 1 2 i d . . .
H58 H 0.7623 -0.0182 0.7844 0.061 Uiso 1 2 i calc R . .
C59 C 0.8226(2) 0.07577(17) 0.79683(15) 0.0378(6) Uani 1 2 i d . . .
C60 C 0.6929(4) -0.1255(2) 0.9089(3) 0.0967(17) Uani 1 2 i d . . .
H60A H 0.6754 -0.1482 0.9590 0.145 Uiso 1 2 i calc R . .
H60B H 0.7492 -0.1552 0.8886 0.145 Uiso 1 2 i calc R . .
H60C H 0.6222 -0.1254 0.8942 0.145 Uiso 1 2 i calc R . .
C61 C 0.7224(3) 0.1044(4) 0.6472(2) 0.0953(17) Uani 1 2 i d . . .
H61A H 0.6825 0.1501 0.6491 0.143 Uiso 1 2 i calc R . .
H61B H 0.6788 0.0594 0.6836 0.143 Uiso 1 2 i calc R . .
H61C H 0.7287 0.0998 0.6026 0.143 Uiso 1 2 i calc R . .
C62 C 0.9433(5) 0.0245(3) 0.6563(3) 0.108(2) Uani 1 2 i d . . .
H62A H 1.0206 0.0286 0.6623 0.161 Uiso 1 2 i calc R . .
H62B H 0.9494 0.0191 0.6121 0.161 Uiso 1 2 i calc R . .
H62C H 0.8999 -0.0202 0.6933 0.161 Uiso 1 2 i calc R . .
C63 C 0.9543(5) 0.1891(3) 0.5843(2) 0.112(2) Uani 1 2 i d . . .
H63A H 1.0315 0.1936 0.5902 0.167 Uiso 1 2 i calc R . .
H63B H 0.9172 0.2371 0.5805 0.167 Uiso 1 2 i calc R . .
H63C H 0.9601 0.1780 0.5425 0.167 Uiso 1 2 i calc R . .
C64 C 1.1011(2) 0.06141(16) 0.77067(13) 0.0351(6) Uani 1 2 i d . . .
H64 H 1.0436 0.0224 0.8001 0.042 Uiso 1 2 i calc R . .
C65 C 1.2069(2) 0.04108(16) 0.74313(14) 0.0372(6) Uani 1 2 i d . . .
H65 H 1.2227 -0.0111 0.7538 0.045 Uiso 1 2 i calc R . .
C66 C 1.2914(2) 0.09797(17) 0.69905(14) 0.0391(6) Uani 1 2 i d . . .
C67 C 1.2637(2) 0.17241(17) 0.68388(14) 0.0396(6) Uani 1 2 i d . . .
H67 H 1.3194 0.2120 0.6533 0.048 Uiso 1 2 i calc R . .
C68 C 1.1534(2) 0.19051(15) 0.71332(13) 0.0317(5) Uani 1 2 i d . . .
C69 C 1.4090(3) 0.0784(2) 0.66774(19) 0.0560(8) Uani 1 2 i d . . .
H69A H 1.4132 0.0230 0.6840 0.084 Uiso 1 2 i calc R . .
H69B H 1.4669 0.1012 0.6811 0.084 Uiso 1 2 i calc R . .
H69C H 1.4237 0.0982 0.6177 0.084 Uiso 1 2 i calc R . .
C70 C 1.2568(3) 0.3539(2) 0.56576(18) 0.0675(10) Uani 1 2 i d . . .
H70A H 1.2974 0.3089 0.5624 0.101 Uiso 1 2 i calc R . .
H70B H 1.3103 0.3991 0.5426 0.101 Uiso 1 2 i calc R . .
H70C H 1.1932 0.3599 0.5440 0.101 Uiso 1 2 i calc R . .
C71 C 1.3205(3) 0.3411(2) 0.6974(2) 0.0713(11) Uani 1 2 i d . . .
H71A H 1.3642 0.2962 0.6973 0.107 Uiso 1 2 i calc R . .
H71B H 1.2903 0.3393 0.7446 0.107 Uiso 1 2 i calc R . .
H71C H 1.3711 0.3872 0.6707 0.107 Uiso 1 2 i calc R . .
C72 C 1.1230(3) 0.4283(2) 0.6613(2) 0.0689(11) Uani 1 2 i d . . .
H72A H 1.0575 0.4321 0.6413 0.103 Uiso 1 2 i calc R . .
H72B H 1.1761 0.4733 0.6352 0.103 Uiso 1 2 i calc R . .
H72C H 1.0952 0.4252 0.7090 0.103 Uiso 1 2 i calc R . .
N1 N 0.55419(18) 0.18865(13) 0.23714(11) 0.0338(5) Uani 1 2 i d . . .
N2 N 0.72826(18) 0.24729(13) 0.20932(11) 0.0339(5) Uani 1 2 i d . . .
N3 N 0.64979(17) 0.17138(13) 0.34854(11) 0.0320(5) Uani 1 2 i d . . .
N4 N 0.64899(17) 0.28041(13) 0.36934(10) 0.0318(5) Uani 1 2 i d . . .
N5 N 0.44421(17) 0.36195(12) 0.30974(11) 0.0315(5) Uani 1 2 i d . . .
N6 N 0.40469(17) 0.23561(13) 0.35565(11) 0.0334(5) Uani 1 2 i d . . .
N7 N 0.66929(18) 0.39794(13) 0.21991(10) 0.0338(5) Uani 1 2 i d . . .
N8 N 0.54158(18) 0.35238(13) 0.18067(10) 0.0344(5) Uani 1 2 i d . . .
N9 N 0.87172(18) 0.29898(13) 0.67919(11) 0.0346(5) Uani 1 2 i d . . .
N10 N 0.73961(18) 0.24781(14) 0.77902(11) 0.0359(5) Uani 1 2 i d . . .
N11 N 0.91869(19) 0.32697(13) 0.79240(11) 0.0364(5) Uani 1 2 i d . . .
N12 N 0.98358(18) 0.22340(13) 0.85946(11) 0.0338(5) Uani 1 2 i d . . .
N13 N 0.83857(18) 0.10189(13) 0.84597(11) 0.0354(5) Uani 1 2 i d . . .
N14 N 0.86021(18) 0.12726(13) 0.73393(11) 0.0350(5) Uani 1 2 i d . . .
N15 N 1.07532(17) 0.13391(12) 0.75795(10) 0.0311(5) Uani 1 2 i d . . .
N16 N 1.10813(17) 0.25989(13) 0.70243(11) 0.0342(5) Uani 1 2 i d . . .
Si1 Si 0.87641(6) 0.26184(5) 0.18432(4) 0.04117(18) Uani 1 2 i d . . .
Si2 Si 0.65671(6) 0.33085(4) 0.42168(4) 0.03538(16) Uani 1 2 i d . . .
Si3 Si 0.32615(6) 0.15340(5) 0.41499(4) 0.04068(18) Uani 1 2 i d . . .
Si4 Si 0.44190(7) 0.35350(5) 0.13536(4) 0.04107(18) Uani 1 2 i d . . .
Si5 Si 0.61683(7) 0.23436(6) 0.84473(5) 0.0504(2) Uani 1 2 i d . . .
Si6 Si 1.06038(6) 0.17492(5) 0.91827(4) 0.03623(17) Uani 1 2 i d . . .
Si7 Si 0.86768(6) 0.11143(5) 0.65893(4) 0.03957(18) Uani 1 2 i d . . .
Si8 Si 1.19848(7) 0.34208(5) 0.65832(4) 0.04278(19) Uani 1 2 i d . . .
Zr1 Zr 0.577755(18) 0.279008(14) 0.282560(11) 0.02633(7) Uani 1 2 i d . . .
Zr2 Zr 0.928796(18) 0.215620(14) 0.769308(11) 0.02723(7) Uani 1 2 i d . . .

loop_
_atom_site_aniso_label
_atom_site_aniso_U_11
_atom_site_aniso_U_22
_atom_site_aniso_U_33
_atom_site_aniso_U_23
_atom_site_aniso_U_13
_atom_site_aniso_U_12
C1 0.0346(13) 0.0349(17) 0.0445(14) -0.0138(12) -0.0129(11) 0.0012(11)
C2 0.0494(16) 0.0362(19) 0.0518(16) -0.0184(13) -0.0226(13) 0.0029(12)
C3 0.0546(17) 0.0356(18) 0.0420(14) -0.0173(13) -0.0188(13) 0.0086(12)
C4 0.0416(14) 0.0421(19) 0.0391(14) -0.0185(13) -0.0098(11) 0.0109(12)
C5 0.0361(13) 0.0310(16) 0.0331(12) -0.0108(11) -0.0108(10) 0.0052(10)
C6 0.073(2) 0.066(3) 0.064(2) -0.0424(19) -0.0198(17) 0.0105(18)
C7 0.0448(17) 0.067(3) 0.070(2) -0.0288(19) -0.0139(15) 0.0128(15)
C8 0.061(2) 0.071(3) 0.054(2) -0.0100(18) 0.0077(16) -0.0057(18)
C9 0.0358(16) 0.093(3) 0.081(2) -0.049(2) -0.0140(16) 0.0011(16)
C10 0.0410(14) 0.0281(17) 0.0411(14) -0.0126(12) -0.0104(11) 0.0021(11)
C11 0.0412(14) 0.0248(16) 0.0460(15) -0.0106(12) -0.0083(11) 0.0071(11)
C12 0.0315(13) 0.0366(18) 0.0390(14) -0.0061(12) -0.0076(11) 0.0027(11)
C13 0.0388(14) 0.0350(17) 0.0375(13) -0.0112(12) -0.0127(11) 0.0027(11)
C14 0.0296(12) 0.0316(16) 0.0319(12) -0.0096(11) -0.0054(10) -0.0008(10)
C15 0.0432(16) 0.045(2) 0.0597(18) -0.0090(15) -0.0204(14) 0.0096(13)
C16 0.0561(18) 0.037(2) 0.069(2) -0.0204(15) -0.0299(16) -0.0004(13)
C17 0.076(2) 0.052(2) 0.0393(16) -0.0170(15) -0.0093(15) 0.0051(16)
C18 0.0642(19) 0.044(2) 0.0478(16) -0.0233(14) -0.0260(14) 0.0142(14)
C19 0.0433(15) 0.0291(17) 0.0423(14) -0.0103(12) -0.0163(12) 0.0037(11)
C20 0.0464(16) 0.0345(18) 0.0526(16) -0.0169(13) -0.0225(13) 0.0143(12)
C21 0.0372(14) 0.042(2) 0.0615(18) -0.0232(15) -0.0164(13) 0.0133(12)
C22 0.0340(14) 0.0394(19) 0.0540(17) -0.0164(14) -0.0045(12) 0.0032(12)
C23 0.0320(12) 0.0288(16) 0.0372(13) -0.0123(11) -0.0099(10) 0.0031(10)
C24 0.0464(18) 0.055(3) 0.103(3) -0.036(2) -0.0102(18) 0.0186(16)
C25 0.081(3) 0.051(3) 0.0477(18) -0.0085(16) 0.0065(17) 0.0006(18)
C26 0.0429(17) 0.050(2) 0.096(3) -0.015(2) -0.0152(17) -0.0103(15)
C27 0.0471(16) 0.0270(18) 0.0589(18) -0.0042(13) 0.0018(14) 0.0003(12)
C28 0.0384(14) 0.0435(19) 0.0384(14) -0.0143(12) -0.0090(11) -0.0046(12)
C29 0.0486(16) 0.040(2) 0.0473(16) -0.0116(13) -0.0073(13) -0.0118(13)
C30 0.0509(17) 0.042(2) 0.0403(15) -0.0049(13) -0.0064(13) -0.0044(13)
C31 0.0479(16) 0.0424(19) 0.0331(13) -0.0067(12) -0.0114(11) 0.0003(12)
C32 0.0366(13) 0.0348(17) 0.0304(12) -0.0107(11) -0.0079(10) 0.0042(11)
C33 0.086(3) 0.051(3) 0.053(2) 0.0085(16) -0.0171(18) -0.0233(19)
C34 0.0547(19) 0.062(3) 0.064(2) -0.0153(18) -0.0268(16) 0.0159(16)
C35 0.088(3) 0.098(3) 0.073(2) -0.055(2) -0.046(2) 0.034(2)
C36 0.0494(19) 0.071(3) 0.082(2) -0.010(2) -0.0349(18) -0.0046(17)
C37 0.0437(15) 0.0452(19) 0.0347(13) -0.0127(12) -0.0100(11) 0.0061(12)
C38 0.0625(18) 0.0330(18) 0.0365(14) -0.0091(12) -0.0181(13) 0.0075(13)
C39 0.0559(17) 0.0323(18) 0.0476(15) -0.0192(13) -0.0284(13) 0.0125(12)
C40 0.0363(14) 0.0438(19) 0.0480(15) -0.0205(13) -0.0197(12) 0.0133(12)
C41 0.0357(13) 0.0266(16) 0.0406(13) -0.0154(11) -0.0154(11) 0.0059(10)
C42 0.073(2) 0.056(2) 0.0581(19) -0.0192(17) -0.0387(17) 0.0247(17)
C43 0.053(2) 0.082(3) 0.067(2) -0.030(2) -0.0089(16) 0.0271(19)
C44 0.057(2) 0.081(4) 0.159(5) -0.047(3) 0.018(3) -0.017(2)
C45 0.075(3) 0.132(4) 0.046(2) -0.027(2) -0.0042(18) 0.039(3)
C46 0.0524(17) 0.0369(19) 0.0525(16) -0.0191(14) -0.0239(14) 0.0158(13)
C47 0.0541(17) 0.037(2) 0.0617(18) -0.0233(15) -0.0235(14) 0.0206(13)
C48 0.0453(16) 0.043(2) 0.0528(16) -0.0241(14) -0.0144(13) 0.0090(13)
C49 0.0423(15) 0.0417(19) 0.0423(14) -0.0188(13) -0.0164(12) 0.0081(12)
C50 0.0293(12) 0.0329(17) 0.0372(13) -0.0128(11) -0.0098(10) 0.0040(10)
C51 0.077(2) 0.053(2) 0.069(2) -0.0368(19) -0.0303(18) 0.0210(17)
C52 0.0516(19) 0.067(3) 0.086(3) -0.018(2) -0.0363(19) 0.0035(17)
C53 0.088(3) 0.065(3) 0.0409(17) -0.0188(16) -0.0155(17) 0.023(2)
C54 0.072(2) 0.050(2) 0.0519(17) -0.0198(15) -0.0366(16) 0.0231(16)
C55 0.0420(15) 0.047(2) 0.0438(15) -0.0061(13) -0.0156(12) 0.0010(13)
C56 0.0572(19) 0.052(2) 0.0561(19) 0.0072(16) -0.0261(16) -0.0131(16)
C57 0.063(2) 0.035(2) 0.087(3) -0.0001(17) -0.0454(19) -0.0102(15)
C58 0.0516(17) 0.0354(19) 0.071(2) -0.0132(15) -0.0345(15) -0.0019(13)
C59 0.0280(12) 0.0392(18) 0.0514(16) -0.0180(13) -0.0170(11) 0.0048(11)
C60 0.124(4) 0.045(3) 0.115(4) 0.013(2) -0.078(3) -0.031(2)
C61 0.054(2) 0.183(6) 0.067(2) -0.055(3) -0.0314(19) 0.015(3)
C62 0.182(5) 0.094(4) 0.102(3) -0.074(3) -0.084(4) 0.079(4)
C63 0.137(4) 0.124(5) 0.068(3) -0.067(3) 0.039(3) -0.061(4)
C64 0.0346(13) 0.0298(17) 0.0413(14) -0.0116(11) -0.0118(11) 0.0012(10)
C65 0.0393(14) 0.0270(17) 0.0474(15) -0.0142(12) -0.0141(11) 0.0092(11)
C66 0.0345(13) 0.0366(18) 0.0461(15) -0.0148(12) -0.0111(11) 0.0080(11)
C67 0.0334(13) 0.0298(17) 0.0478(15) -0.0072(12) -0.0064(11) 0.0009(11)
C68 0.0307(12) 0.0292(16) 0.0365(13) -0.0110(11) -0.0124(10) 0.0035(10)
C69 0.0388(16) 0.042(2) 0.073(2) -0.0121(16) -0.0030(14) 0.0122(13)
C70 0.061(2) 0.056(3) 0.059(2) 0.0014(17) 0.0004(16) 0.0040(17)
C71 0.056(2) 0.057(3) 0.097(3) -0.014(2) -0.030(2) -0.0118(17)
C72 0.058(2) 0.028(2) 0.104(3) -0.0141(19) -0.0061(19) -0.0006(14)
N1 0.0320(11) 0.0351(14) 0.0365(11) -0.0152(10) -0.0092(9) 0.0031(9)
N2 0.0317(11) 0.0345(14) 0.0350(11) -0.0134(10) -0.0058(8) 0.0007(9)
N3 0.0346(11) 0.0264(13) 0.0361(11) -0.0116(9) -0.0103(9) 0.0036(8)
N4 0.0354(11) 0.0287(13) 0.0321(10) -0.0102(9) -0.0115(8) 0.0043(9)
N5 0.0350(11) 0.0234(13) 0.0362(11) -0.0092(9) -0.0114(9) 0.0034(8)
N6 0.0304(10) 0.0275(13) 0.0388(11) -0.0106(9) -0.0043(9) 0.0016(8)
N7 0.0345(11) 0.0323(14) 0.0326(11) -0.0091(9) -0.0083(9) -0.0015(9)
N8 0.0359(11) 0.0342(14) 0.0322(11) -0.0085(9) -0.0114(9) -0.0006(9)
N9 0.0335(11) 0.0378(15) 0.0339(11) -0.0130(10) -0.0116(9) 0.0084(9)
N10 0.0303(11) 0.0413(15) 0.0365(11) -0.0134(10) -0.0104(9) 0.0075(9)
N11 0.0399(12) 0.0309(14) 0.0442(12) -0.0160(10) -0.0180(10) 0.0111(9)
N12 0.0388(11) 0.0300(14) 0.0365(11) -0.0141(9) -0.0139(9) 0.0068(9)
N13 0.0324(11) 0.0335(14) 0.0407(12) -0.0127(10) -0.0107(9) 0.0018(9)
N14 0.0327(11) 0.0349(14) 0.0434(12) -0.0183(10) -0.0142(9) 0.0053(9)
N15 0.0298(10) 0.0265(13) 0.0364(11) -0.0097(9) -0.0100(8) 0.0039(8)
N16 0.0308(10) 0.0257(13) 0.0423(12) -0.0077(9) -0.0093(9) 0.0042(8)
Si1 0.0297(4) 0.0483(5) 0.0427(4) -0.0179(4) -0.0018(3) 0.0000(3)
Si2 0.0443(4) 0.0296(4) 0.0364(4) -0.0135(3) -0.0151(3) 0.0035(3)
Si3 0.0345(4) 0.0302(5) 0.0468(4) -0.0083(3) 0.0005(3) -0.0026(3)
Si4 0.0432(4) 0.0444(5) 0.0417(4) -0.0159(4) -0.0213(3) 0.0074(3)
Si5 0.0346(4) 0.0552(6) 0.0516(5) -0.0155(4) -0.0002(3) 0.0085(4)
Si6 0.0406(4) 0.0367(5) 0.0350(4) -0.0137(3) -0.0153(3) 0.0085(3)
Si7 0.0380(4) 0.0437(5) 0.0462(4) -0.0233(4) -0.0169(3) 0.0069(3)
Si8 0.0361(4) 0.0274(5) 0.0550(5) -0.0055(3) -0.0077(3) 0.0003(3)
Zr1 0.02593(12) 0.02476(15) 0.02762(12) -0.00862(9) -0.00671(9) 0.00113(8)
Zr2 0.02650(12) 0.02685(15) 0.03036(12) -0.01118(10) -0.00982(9) 0.00502(9)

loop_
_atom_type_symbol
_atom_type_description
_atom_type_scat_dispersion_real
_atom_type_scat_dispersion_imag
_atom_type_scat_source
C C 0.0033 0.0016 'International Tables Vol C Tables 4.2.6.8 and 6.1.1.4'
H H 0.0000 0.0000 'International Tables Vol C Tables 4.2.6.8 and 6.1.1.4'
N N 0.0061 0.0033 'International Tables Vol C Tables 4.2.6.8 and 6.1.1.4'
Si Si 0.0817 0.0704 'International Tables Vol C Tables 4.2.6.8 and 6.1.1.4'
Zr Zr -2.9673 0.5597 'International Tables Vol C Tables 4.2.6.8 and 6.1.1.4'

loop_
_geom_angle_atom_site_label_1
_geom_angle_atom_site_label_2
_geom_angle_atom_site_label_3
_geom_angle
_geom_angle_site_symmetry_1
_geom_angle_site_symmetry_3
_geom_angle_publ_flag
N1 C1 C2 122.7(3) . . ?
C1 C2 C3 119.2(3) . . ?
C4 C3 C2 118.7(3) . . ?
C4 C3 C6 121.4(3) . . ?
C2 C3 C6 119.9(3) . . ?
C3 C4 C5 120.4(3) . . ?
N2 C5 N1 111.8(2) . . ?
N2 C5 C4 129.5(2) . . ?
N1 C5 C4 118.7(2) . . ?
N2 C5 Zr1 55.89(13) . . ?
N1 C5 Zr1 55.96(13) . . ?
C4 C5 Zr1 174.04(19) . . ?
N3 C10 C11 122.7(3) . . ?
C10 C11 C12 118.7(3) . . ?
C13 C12 C11 118.7(2) . . ?
C13 C12 C15 120.6(3) . . ?
C11 C12 C15 120.7(3) . . ?
C12 C13 C14 120.4(3) . . ?
N3 C14 N4 111.4(2) . . ?
N3 C14 C13 119.0(3) . . ?
N4 C14 C13 129.5(2) . . ?
N3 C14 Zr1 57.17(13) . . ?
N4 C14 Zr1 54.69(12) . . ?
C13 C14 Zr1 169.85(18) . . ?
N5 C19 C20 122.5(3) . . ?
C19 C20 C21 118.6(3) . . ?
C22 C21 C20 118.8(3) . . ?
C22 C21 C24 120.1(3) . . ?
C20 C21 C24 121.1(3) . . ?
C21 C22 C23 120.3(3) . . ?
N5 C23 N6 111.5(2) . . ?
N5 C23 C22 119.0(3) . . ?
N6 C23 C22 129.5(3) . . ?
N5 C23 Zr1 57.29(13) . . ?
N6 C23 Zr1 54.23(12) . . ?
C22 C23 Zr1 174.8(2) . . ?
N7 C28 C29 122.9(3) . . ?
C28 C29 C30 118.8(3) . . ?
C31 C30 C29 118.9(3) . . ?
C31 C30 C33 120.6(3) . . ?
C29 C30 C33 120.5(3) . . ?
C30 C31 C32 120.3(3) . . ?
N8 C32 N7 112.4(2) . . ?
N8 C32 C31 128.7(2) . . ?
N7 C32 C31 118.9(2) . . ?
N8 C32 Zr1 55.89(13) . . ?
N7 C32 Zr1 56.67(13) . . ?
C31 C32 Zr1 173.6(2) . . ?
N9 C37 C38 122.5(3) . . ?
C37 C38 C39 119.0(3) . . ?
C40 C39 C38 119.3(2) . . ?
C40 C39 C42 120.9(3) . . ?
C38 C39 C42 119.8(3) . . ?
C39 C40 C41 120.1(3) . . ?
N10 C41 N9 112.0(2) . . ?
N10 C41 C40 129.7(2) . . ?
N9 C41 C40 118.3(2) . . ?
N10 C41 Zr2 56.74(12) . . ?
N9 C41 Zr2 55.24(12) . . ?
C40 C41 Zr2 173.6(2) . . ?
N11 C46 C47 122.7(3) . . ?
C46 C47 C48 118.5(3) . . ?
C49 C48 C47 118.8(3) . . ?
C49 C48 C51 121.7(3) . . ?
C47 C48 C51 119.6(3) . . ?
C48 C49 C50 120.4(3) . . ?
N11 C50 N12 110.9(2) . . ?
N11 C50 C49 119.0(3) . . ?
N12 C50 C49 130.1(2) . . ?
N11 C50 Zr2 56.56(13) . . ?
N12 C50 Zr2 54.43(12) . . ?
C49 C50 Zr2 173.78(18) . . ?
N13 C55 C56 122.9(3) . . ?
C55 C56 C57 119.5(3) . . ?
C58 C57 C56 118.3(3) . . ?
C58 C57 C60 121.6(4) . . ?
C56 C57 C60 120.1(4) . . ?
C57 C58 C59 120.9(3) . . ?
N14 C59 N13 111.9(2) . . ?
N14 C59 C58 129.6(3) . . ?
N13 C59 C58 118.5(3) . . ?
N14 C59 Zr2 56.29(14) . . ?
N13 C59 Zr2 55.66(14) . . ?
C58 C59 Zr2 173.2(2) . . ?
N15 C64 C65 122.6(3) . . ?
C64 C65 C66 119.1(3) . . ?
C67 C66 C65 118.4(2) . . ?
C67 C66 C69 120.6(3) . . ?
C65 C66 C69 121.0(3) . . ?
C66 C67 C68 120.5(3) . . ?
N15 C68 N16 111.4(2) . . ?
N15 C68 C67 119.4(2) . . ?
N16 C68 C67 129.2(2) . . ?
N15 C68 Zr2 56.99(12) . . ?
N16 C68 Zr2 54.47(12) . . ?
C67 C68 Zr2 175.0(2) . . ?
C1 N1 C5 120.1(2) . . ?
C1 N1 Zr1 145.33(18) . . ?
C5 N1 Zr1 94.52(15) . . ?
C5 N2 Si1 126.80(18) . . ?
C5 N2 Zr1 95.26(15) . . ?
Si1 N2 Zr1 136.93(12) . . ?
C10 N3 C14 120.4(2) . . ?
C10 N3 Zr1 143.28(18) . . ?
C14 N3 Zr1 93.39(16) . . ?
C14 N4 Si2 119.47(17) . . ?
C14 N4 Zr1 95.74(15) . . ?
Si2 N4 Zr1 144.26(12) . . ?
C19 N5 C23 120.7(2) . . ?
C19 N5 Zr1 145.06(18) . . ?
C23 N5 Zr1 93.32(15) . . ?
C23 N6 Si3 120.43(17) . . ?
C23 N6 Zr1 96.20(15) . . ?
Si3 N6 Zr1 142.78(12) . . ?
C28 N7 C32 120.0(2) . . ?
C28 N7 Zr1 146.42(19) . . ?
C32 N7 Zr1 93.62(16) . . ?
C32 N8 Si4 126.24(19) . . ?
C32 N8 Zr1 95.09(15) . . ?
Si4 N8 Zr1 138.01(12) . . ?
C37 N9 C41 120.7(2) . . ?
C37 N9 Zr2 143.89(18) . . ?
C41 N9 Zr2 95.31(15) . . ?
C41 N10 Si5 128.58(18) . . ?
C41 N10 Zr2 94.41(15) . . ?
Si5 N10 Zr2 136.33(12) . . ?
C46 N11 C50 120.5(2) . . ?
C46 N11 Zr2 144.22(19) . . ?
C50 N11 Zr2 94.17(17) . . ?
C50 N12 Si6 121.94(17) . . ?
C50 N12 Zr2 96.23(15) . . ?
Si6 N12 Zr2 140.77(12) . . ?
C55 N13 C59 119.9(3) . . ?
C55 N13 Zr2 145.3(2) . . ?
C59 N13 Zr2 94.71(17) . . ?
C59 N14 Si7 125.1(2) . . ?
C59 N14 Zr2 94.97(16) . . ?
Si7 N14 Zr2 138.99(13) . . ?
C64 N15 C68 119.9(2) . . ?
C64 N15 Zr2 145.41(17) . . ?
C68 N15 Zr2 93.82(15) . . ?
C68 N16 Si8 119.57(17) . . ?
C68 N16 Zr2 96.19(15) . . ?
Si8 N16 Zr2 143.41(12) . . ?
N2 Si1 C9 109.68(13) . . ?
N2 Si1 C8 109.53(15) . . ?
C9 Si1 C8 109.1(2) . . ?
N2 Si1 C7 112.81(14) . . ?
C9 Si1 C7 105.45(17) . . ?
C8 Si1 C7 110.17(18) . . ?
N4 Si2 C18 111.13(12) . . ?
N4 Si2 C16 111.12(13) . . ?
C18 Si2 C16 107.96(15) . . ?
N4 Si2 C17 109.54(14) . . ?
C18 Si2 C17 107.36(16) . . ?
C16 Si2 C17 109.64(16) . . ?
N6 Si3 C27 112.30(12) . . ?
N6 Si3 C25 110.09(15) . . ?
C27 Si3 C25 106.07(17) . . ?
N6 Si3 C26 109.69(15) . . ?
C27 Si3 C26 108.61(17) . . ?
C25 Si3 C26 110.00(19) . . ?
N8 Si4 C35 110.81(14) . . ?
N8 Si4 C36 108.93(14) . . ?
C35 Si4 C36 110.3(2) . . ?
N8 Si4 C34 112.40(14) . . ?
C35 Si4 C34 109.80(18) . . ?
C36 Si4 C34 104.38(18) . . ?
N10 Si5 C44 110.44(18) . . ?
N10 Si5 C43 114.06(15) . . ?
C44 Si5 C43 109.8(2) . . ?
N10 Si5 C45 107.29(15) . . ?
C44 Si5 C45 110.5(3) . . ?
C43 Si5 C45 104.46(19) . . ?
N12 Si6 C54 112.07(12) . . ?
N12 Si6 C53 111.66(14) . . ?
C54 Si6 C53 107.05(17) . . ?
N12 Si6 C52 110.05(15) . . ?
C54 Si6 C52 106.74(18) . . ?
C53 Si6 C52 109.07(19) . . ?
N14 Si7 C63 110.83(15) . . ?
N14 Si7 C61 110.69(15) . . ?
C63 Si7 C61 108.9(3) . . ?
N14 Si7 C62 112.08(16) . . ?
C63 Si7 C62 104.4(3) . . ?
C61 Si7 C62 109.8(3) . . ?
N16 Si8 C72 111.91(14) . . ?
N16 Si8 C71 111.29(15) . . ?
C72 Si8 C71 105.6(2) . . ?
N16 Si8 C70 111.04(16) . . ?
C72 Si8 C70 107.42(19) . . ?
C71 Si8 C70 109.38(19) . . ?
N6 Zr1 N4 90.53(8) . . ?
N6 Zr1 N8 105.64(8) . . ?
N4 Zr1 N8 144.65(8) . . ?
N6 Zr1 N2 142.81(8) . . ?
N4 Zr1 N2 104.83(7) . . ?
N8 Zr1 N2 81.14(8) . . ?
N6 Zr1 N1 86.69(8) . . ?
N4 Zr1 N1 134.71(8) . . ?
N8 Zr1 N1 78.48(8) . . ?
N2 Zr1 N1 58.35(7) . . ?
N6 Zr1 N7 134.85(8) . . ?
N4 Zr1 N7 87.56(8) . . ?
N8 Zr1 N7 58.64(7) . . ?
N2 Zr1 N7 80.38(8) . . ?
N1 Zr1 N7 124.60(8) . . ?
N6 Zr1 N3 87.03(8) . . ?
N4 Zr1 N3 58.82(8) . . ?
N8 Zr1 N3 150.63(8) . . ?
N2 Zr1 N3 73.35(8) . . ?
N1 Zr1 N3 75.89(8) . . ?
N7 Zr1 N3 128.49(7) . . ?
N6 Zr1 N5 58.94(8) . . ?
N4 Zr1 N5 87.84(7) . . ?
N8 Zr1 N5 74.89(8) . . ?
N2 Zr1 N5 152.58(8) . . ?
N1 Zr1 N5 127.34(7) . . ?
N7 Zr1 N5 75.91(8) . . ?
N3 Zr1 N5 132.97(7) . . ?
N6 Zr1 C23 29.56(8) . . ?
N4 Zr1 C23 89.89(7) . . ?
N8 Zr1 C23 89.55(8) . . ?
N2 Zr1 C23 164.56(7) . . ?
N1 Zr1 C23 107.85(7) . . ?
N7 Zr1 C23 105.29(8) . . ?
N3 Zr1 C23 111.77(8) . . ?
N5 Zr1 C23 29.39(8) . . ?
N6 Zr1 C14 91.04(7) . . ?
N4 Zr1 C14 29.56(8) . . ?
N8 Zr1 C14 163.17(7) . . ?
N2 Zr1 C14 86.92(7) . . ?
N1 Zr1 C14 105.24(8) . . ?
N7 Zr1 C14 107.77(7) . . ?
N3 Zr1 C14 29.44(8) . . ?
N5 Zr1 C14 113.23(7) . . ?
C23 Zr1 C14 104.50(7) . . ?
N6 Zr1 C32 125.15(8) . . ?
N4 Zr1 C32 116.98(8) . . ?
N8 Zr1 C32 29.02(8) . . ?
N2 Zr1 C32 77.80(8) . . ?
N1 Zr1 C32 100.96(8) . . ?
N7 Zr1 C32 29.70(7) . . ?
N3 Zr1 C32 147.72(7) . . ?
N5 Zr1 C32 74.78(7) . . ?
C23 Zr1 C32 99.87(8) . . ?
C14 Zr1 C32 136.27(8) . . ?
N6 Zr1 C5 115.60(8) . . ?
N4 Zr1 C5 123.97(7) . . ?
N8 Zr1 C5 77.35(8) . . ?
N2 Zr1 C5 28.85(8) . . ?
N1 Zr1 C5 29.52(7) . . ?
N7 Zr1 C5 102.38(8) . . ?
N3 Zr1 C5 73.29(7) . . ?
N5 Zr1 C5 148.19(7) . . ?
C23 Zr1 C5 136.81(7) . . ?
C14 Zr1 C5 97.70(7) . . ?
C32 Zr1 C5 88.27(8) . . ?
N12 Zr2 N16 89.05(8) . . ?
N12 Zr2 N9 135.60(8) . . ?
N16 Zr2 N9 83.96(8) . . ?
N12 Zr2 N13 84.40(8) . . ?
N16 Zr2 N13 137.43(8) . . ?
N9 Zr2 N13 128.06(8) . . ?
N12 Zr2 N14 140.52(8) . . ?
N16 Zr2 N14 108.97(8) . . ?
N9 Zr2 N14 82.36(8) . . ?
N13 Zr2 N14 58.34(8) . . ?
N12 Zr2 N11 58.58(8) . . ?
N16 Zr2 N11 86.64(8) . . ?
N9 Zr2 N11 77.23(8) . . ?
N13 Zr2 N11 123.69(8) . . ?
N14 Zr2 N11 152.84(8) . . ?
N12 Zr2 N10 108.64(8) . . ?
N16 Zr2 N10 140.27(8) . . ?
N9 Zr2 N10 58.29(8) . . ?
N13 Zr2 N10 80.88(8) . . ?
N14 Zr2 N10 79.94(8) . . ?
N11 Zr2 N10 74.16(8) . . ?
N12 Zr2 N15 87.75(7) . . ?
N16 Zr2 N15 58.52(8) . . ?
N9 Zr2 N15 123.70(7) . . ?
N13 Zr2 N15 79.19(8) . . ?
N14 Zr2 N15 73.81(7) . . ?
N11 Zr2 N15 132.81(7) . . ?
N10 Zr2 N15 152.73(8) . . ?
N12 Zr2 C50 29.35(8) . . ?
N16 Zr2 C50 88.63(8) . . ?
N9 Zr2 C50 106.48(8) . . ?
N13 Zr2 C50 104.42(8) . . ?
N14 Zr2 C50 161.29(8) . . ?
N11 Zr2 C50 29.27(8) . . ?
N10 Zr2 C50 90.64(8) . . ?
N15 Zr2 C50 112.24(7) . . ?
N12 Zr2 C41 126.67(7) . . ?
N16 Zr2 C41 112.78(8) . . ?
N9 Zr2 C41 29.45(8) . . ?
N13 Zr2 C41 104.61(8) . . ?
N14 Zr2 C41 79.23(8) . . ?
N11 Zr2 C41 74.16(7) . . ?
N10 Zr2 C41 28.85(8) . . ?
N15 Zr2 C41 145.44(7) . . ?
C50 Zr2 C41 100.21(7) . . ?
N12 Zr2 C68 88.95(7) . . ?
N16 Zr2 C68 29.34(8) . . ?
N9 Zr2 C68 104.43(7) . . ?
N13 Zr2 C68 108.33(8) . . ?
N14 Zr2 C68 90.86(7) . . ?
N11 Zr2 C68 111.37(8) . . ?
N10 Zr2 C68 161.14(7) . . ?
N15 Zr2 C68 29.19(8) . . ?
C50 Zr2 C68 102.47(7) . . ?
C41 Zr2 C68 133.36(7) . . ?
N12 Zr2 C59 112.93(8) . . ?
N16 Zr2 C59 126.51(8) . . ?
N9 Zr2 C59 106.21(8) . . ?
N13 Zr2 C59 29.62(8) . . ?
N14 Zr2 C59 28.74(8) . . ?
N11 Zr2 C59 146.71(8) . . ?
N10 Zr2 C59 79.80(8) . . ?
N15 Zr2 C59 73.66(7) . . ?
C50 Zr2 C59 133.82(8) . . ?
C41 Zr2 C59 92.67(8) . . ?
C68 Zr2 C59 99.96(8) . . ?

loop_
_geom_bond_atom_site_label_1
_geom_bond_atom_site_label_2
_geom_bond_distance
_geom_bond_site_symmetry_2
_geom_bond_publ_flag
C1 N1 1.343(3) . ?
C1 C2 1.363(4) . ?
C2 C3 1.397(4) . ?
C3 C4 1.374(4) . ?
C3 C6 1.509(4) . ?
C4 C5 1.420(4) . ?
C5 N2 1.338(3) . ?
C5 N1 1.365(3) . ?
C5 Zr1 2.762(3) . ?
C7 Si1 1.879(4) . ?
C8 Si1 1.866(4) . ?
C9 Si1 1.853(3) . ?
C10 N3 1.332(3) . ?
C10 C11 1.368(4) . ?
C11 C12 1.396(4) . ?
C12 C13 1.373(4) . ?
C12 C15 1.504(4) . ?
C13 C14 1.408(4) . ?
C14 N3 1.355(3) . ?
C14 N4 1.365(3) . ?
C14 Zr1 2.752(3) . ?
C16 Si2 1.872(3) . ?
C17 Si2 1.874(3) . ?
C18 Si2 1.853(3) . ?
C19 N5 1.330(4) . ?
C19 C20 1.371(4) . ?
C20 C21 1.395(4) . ?
C21 C22 1.375(4) . ?
C21 C24 1.508(4) . ?
C22 C23 1.408(4) . ?
C23 N5 1.351(3) . ?
C23 N6 1.364(3) . ?
C23 Zr1 2.748(2) . ?
C25 Si3 1.864(4) . ?
C26 Si3 1.869(3) . ?
C27 Si3 1.856(3) . ?
C28 N7 1.331(3) . ?
C28 C29 1.367(4) . ?
C29 C30 1.404(4) . ?
C30 C31 1.365(4) . ?
C30 C33 1.513(4) . ?
C31 C32 1.417(4) . ?
C32 N8 1.342(3) . ?
C32 N7 1.368(3) . ?
C32 Zr1 2.755(3) . ?
C34 Si4 1.871(4) . ?
C35 Si4 1.855(4) . ?
C36 Si4 1.863(4) . ?
C37 N9 1.346(4) . ?
C37 C38 1.362(4) . ?
C38 C39 1.399(4) . ?
C39 C40 1.373(4) . ?
C39 C42 1.510(4) . ?
C40 C41 1.428(4) . ?
C41 N10 1.335(3) . ?
C41 N9 1.362(3) . ?
C41 Zr2 2.759(2) . ?
C43 Si5 1.865(4) . ?
C44 Si5 1.842(5) . ?
C45 Si5 1.879(4) . ?
C46 N11 1.332(4) . ?
C46 C47 1.366(4) . ?
C47 C48 1.400(4) . ?
C48 C49 1.373(4) . ?
C48 C51 1.508(4) . ?
C49 C50 1.408(4) . ?
C50 N11 1.353(3) . ?
C50 N12 1.361(3) . ?
C50 Zr2 2.760(3) . ?
C52 Si6 1.865(3) . ?
C53 Si6 1.865(3) . ?
C54 Si6 1.847(3) . ?
C55 N13 1.343(4) . ?
C55 C56 1.352(5) . ?
C56 C57 1.401(5) . ?
C57 C58 1.369(5) . ?
C57 C60 1.516(5) . ?
C58 C59 1.416(4) . ?
C59 N14 1.334(4) . ?
C59 N13 1.371(3) . ?
C59 Zr2 2.763(3) . ?
C61 Si7 1.845(4) . ?
C62 Si7 1.857(4) . ?
C63 Si7 1.846(5) . ?
C64 N15 1.336(3) . ?
C64 C65 1.365(4) . ?
C65 C66 1.396(4) . ?
C66 C67 1.372(4) . ?
C66 C69 1.500(4) . ?
C67 C68 1.406(4) . ?
C68 N15 1.352(3) . ?
C68 N16 1.363(3) . ?
C68 Zr2 2.765(2) . ?
C70 Si8 1.876(4) . ?
C71 Si8 1.866(4) . ?
C72 Si8 1.846(4) . ?
N1 Zr1 2.296(2) . ?
N2 Si1 1.727(2) . ?
N2 Zr1 2.296(2) . ?
N3 Zr1 2.317(2) . ?
N4 Si2 1.731(2) . ?
N4 Zr1 2.257(2) . ?
N5 Zr1 2.316(2) . ?
N6 Si3 1.736(2) . ?
N6 Zr1 2.242(2) . ?
N7 Zr1 2.307(2) . ?
N8 Si4 1.725(2) . ?
N8 Zr1 2.290(2) . ?
N9 Zr2 2.276(2) . ?
N10 Si5 1.722(2) . ?
N10 Zr2 2.314(2) . ?
N11 Zr2 2.309(2) . ?
N12 Si6 1.740(2) . ?
N12 Zr2 2.258(2) . ?
N13 Zr2 2.290(2) . ?
N14 Si7 1.726(2) . ?
N14 Zr2 2.307(2) . ?
N15 Zr2 2.324(2) . ?
N16 Si8 1.740(2) . ?
N16 Zr2 2.264(2) . ?
